data_2208989
loop_
_publ_author_name
'Mehmet Akkurt'
'Sema \"Ozt\"urk Y\?ild\?ir\?im'
'Ali Asghar Jarrahpour'
'Parvaneh Alvand'
'Orhan B\"uy\"ukg\"ung\"or'

_publ_section_title
2,3,4,6-Tetra-<i>O</i>-acetyl-<i>N</i>-(2-hydroxybenzylidene)-\b-<small>D</small>-galactopyranosylamine
_journal_coeditor_code SG2019
_journal_issue 5
_journal_name_full 'Acta Crystallographica Section E'
_journal_page_first o2069
_journal_page_last o2071
_journal_paper_doi 10.1107/S1600536806011329
_journal_volume 62
_journal_year 2006
_chemical_formula_iupac 'C21 H25 N O10'
_chemical_formula_moiety 'C21 H25 N O10'
_chemical_formula_sum 'C21 H25 N O10'
_chemical_formula_weight 451.42
_chemical_name_systematic
;
2,3,4,6-Tetra-O-acetyl-N-(2-hydroxybenzylidene)-\b-D-galactopyranosylamine
;
_space_group_IT_number 19
_symmetry_cell_setting orthorhombic
_symmetry_space_group_name_Hall 'P 2ac 2ab'
_symmetry_space_group_name_H-M 'P 21 21 21'
_atom_sites_solution_hydrogens geom
_atom_sites_solution_primary direct
_atom_sites_solution_secondary difmap
_cell_angle_alpha 90
_cell_angle_beta 90
_cell_angle_gamma 90
_cell_formula_units_Z 4
_cell_length_a 7.8014(4)
_cell_length_b 15.2381(11)
_cell_length_c 19.1271(10)
_cell_measurement_reflns_used 16444
_cell_measurement_temperature 296
_cell_measurement_theta_max 27.40
_cell_measurement_theta_min 1.71
_cell_volume 2273.8(2)
_computing_cell_refinement X-AREA
_computing_data_collection 'X-AREA (Stoe & Cie, 2002)'
_computing_data_reduction 'X-RED32 (Stoe & Cie, 2002)'
_computing_molecular_graphics 'ORTEP-3 for Windows (Farrugia, 1997)'
_computing_publication_material 'WinGX (Farrugia, 1999)'
_computing_structure_refinement 'SHELXL97 (Sheldrick, 1997)'
_computing_structure_solution 'SHELXS97 (Sheldrick, 1997)'
_diffrn_ambient_temperature 296
_diffrn_detector_area_resol_mean 6.67
_diffrn_measured_fraction_theta_full 0.974
_diffrn_measured_fraction_theta_max 0.974
_diffrn_measurement_device '2-circle goniometer'
_diffrn_measurement_device_type 'Stoe IPDS-2'
_diffrn_measurement_method \w
_diffrn_radiation_monochromator 'plane graphite'
_diffrn_radiation_type 'Mo K\a'
_diffrn_radiation_wavelength 0.71073
_diffrn_reflns_av_R_equivalents 0.0908
_diffrn_reflns_av_sigmaI/netI 0.0505
_diffrn_reflns_limit_h_max 10
_diffrn_reflns_limit_h_min -10
_diffrn_reflns_limit_k_max 19
_diffrn_reflns_limit_k_min -19
_diffrn_reflns_limit_l_max 24
_diffrn_reflns_limit_l_min -24
_diffrn_reflns_number 16920
_diffrn_reflns_reduction_process
;
;
_diffrn_reflns_theta_full 27.51
_diffrn_reflns_theta_max 27.51
_diffrn_reflns_theta_min 2.13
_diffrn_standards_number 0
_exptl_absorpt_coefficient_mu 0.106
_exptl_absorpt_correction_T_max 0.954
_exptl_absorpt_correction_T_min 0.942
_exptl_absorpt_correction_type integration
_exptl_absorpt_process_details '(X-RED32; Stoe & Cie, 2002)'
_exptl_crystal_colour colorless
_exptl_crystal_density_diffrn 1.319
_exptl_crystal_density_method 'Not Measured'
_exptl_crystal_description prism
_exptl_crystal_F_000 952
_exptl_crystal_size_max 0.57
_exptl_crystal_size_mid 0.50
_exptl_crystal_size_min 0.45
_refine_diff_density_max 0.137
_refine_diff_density_min -0.151
_refine_ls_extinction_coef 0.0146(18)
_refine_ls_extinction_expression FC^*^=KFC[1+0.001XFC^2^\L^3^/SIN(2\Q)]^-1/4^
_refine_ls_extinction_method SHELXL97
_refine_ls_goodness_of_fit_ref 0.980
_refine_ls_hydrogen_treatment mixed
_refine_ls_matrix_type full
_refine_ls_number_parameters 298
_refine_ls_number_reflns 2894
_refine_ls_number_restraints 0
_refine_ls_restrained_S_all 0.980
_refine_ls_R_factor_all 0.0640
_refine_ls_R_factor_gt 0.0412
_refine_ls_shift/su_max 0.000
_refine_ls_shift/su_mean 0.000
_refine_ls_structure_factor_coef Fsqd
_refine_ls_weighting_details 'calc w = 1/[\s^2^(Fo^2^)+(0.0555P)^2^] where P = (Fo^2^+2Fc^2^)/3'
_refine_ls_weighting_scheme calc
_refine_ls_wR_factor_gt 0.0919
_refine_ls_wR_factor_ref 0.1023
_reflns_number_gt 2002
_reflns_number_total 2894
_reflns_threshold_expression I>2\s(I)
_cod_data_source_file sg2019.cif
_cod_data_source_block I
_cod_depositor_comments
;
The following automatic conversions were performed:
'_symmetry_cell_setting' value 'Orthorhombic' changed to 'orthorhombic'
according to '/home/saulius/struct/CIF-dictionaries/cif_core.dic'
dictionary named 'cif_core.dic' version 2.4.1 from 2010-06-29.

Automatic conversion script
Id: cif_fix_enum 1527 2010-12-29 10:47:43Z saulius 

The following automatic conversions were performed:

'_symmetry_cell_setting' value 'Orthorhombic' changed to
'orthorhombic' according to
/home/saulius/struct/CIF-dictionaries/cif_core.dic dictionary named
'cif_core.dic' version 2.4.1 from 2010-06-29.

Automatic conversion script
Id: cif_fix_values 1715 2011-07-08 13:25:40Z adriana 
;
_cod_database_code 2208989
_cod_database_fobs_code 2208989

loop_
_symmetry_equiv_pos_site_id
_symmetry_equiv_pos_as_xyz
1 x,y,z
2 1/2-x,-y,1/2+z
3 1/2+x,1/2-y,-z
4 -x,1/2+y,1/2-z

loop_
_atom_site_aniso_label
_atom_site_aniso_U_11
_atom_site_aniso_U_22
_atom_site_aniso_U_33
_atom_site_aniso_U_12
_atom_site_aniso_U_13
_atom_site_aniso_U_23
O1 0.0866(13) 0.0907(15) 0.1159(18) -0.0226(11) 0.0256(13) -0.0028(14)
O2 0.0543(8) 0.0642(9) 0.0694(10) -0.0047(7) 0.0100(7) -0.0065(8)
O3 0.0580(8) 0.0557(9) 0.0838(12) -0.0023(7) -0.0048(8) 0.0003(8)
O4 0.0636(10) 0.0901(14) 0.1139(16) 0.0087(11) -0.0110(10) 0.0012(13)
O5 0.0657(9) 0.0730(11) 0.0629(9) 0.0074(8) -0.0004(8) -0.0072(9)
O6 0.135(2) 0.151(2) 0.110(2) 0.077(2) -0.0270(17) -0.0502(19)
O7 0.0498(7) 0.0607(9) 0.0699(10) 0.0052(7) 0.0088(7) 0.0039(8)
O8 0.0814(13) 0.1268(18) 0.1031(16) 0.0311(13) 0.0400(12) 0.0292(14)
O9 0.0532(9) 0.0781(12) 0.0982(14) -0.0047(8) 0.0104(9) -0.0063(11)
O10 0.0914(14) 0.0868(14) 0.166(3) -0.0134(13) -0.0034(16) 0.0195(17)
N1 0.0595(10) 0.0632(11) 0.0659(12) 0.0014(8) 0.0102(9) 0.0054(10)
C1 0.0661(14) 0.0819(18) 0.0697(15) 0.0050(13) 0.0128(12) 0.0175(15)
C2 0.0767(18) 0.119(3) 0.102(2) 0.0001(18) 0.0246(17) 0.033(2)
C3 0.105(3) 0.151(4) 0.123(3) 0.024(3) 0.062(2) 0.028(3)
C4 0.134(3) 0.146(4) 0.120(3) 0.015(3) 0.066(3) -0.024(3)
C5 0.111(2) 0.112(3) 0.085(2) -0.001(2) 0.032(2) -0.020(2)
C6 0.0698(14) 0.0808(17) 0.0565(13) 0.0078(13) 0.0121(12) 0.0118(13)
C7 0.0646(12) 0.0642(14) 0.0628(14) -0.0028(11) 0.0041(12) 0.0003(12)
C8 0.0566(12) 0.0556(12) 0.0674(14) 0.0015(9) 0.0052(10) 0.0022(11)
C9 0.0530(10) 0.0495(11) 0.0697(14) 0.0022(9) 0.0032(10) 0.0010(11)
C10 0.0560(11) 0.0547(12) 0.0603(13) 0.0085(10) 0.0008(9) -0.0016(11)
C11 0.0462(10) 0.0583(12) 0.0693(14) 0.0059(9) 0.0050(10) 0.0017(11)
C12 0.0497(11) 0.0684(14) 0.0700(15) 0.0008(10) 0.0039(10) -0.0054(12)
C13 0.0627(13) 0.0739(17) 0.0786(17) -0.0057(13) -0.0071(12) 0.0041(14)
C14 0.105(3) 0.091(2) 0.190(5) -0.033(2) -0.058(3) 0.017(3)
C15 0.0511(12) 0.0918(19) 0.0823(18) -0.0007(13) -0.0029(12) -0.0265(16)
C16 0.0828(18) 0.136(3) 0.0751(19) -0.0123(19) 0.0024(15) -0.037(2)
C17 0.0580(13) 0.0671(14) 0.0813(18) 0.0030(11) 0.0125(12) 0.0060(13)
C18 0.0864(18) 0.093(2) 0.096(2) 0.0201(16) 0.0157(17) 0.0276(18)
C19 0.0533(12) 0.0834(17) 0.0855(18) -0.0089(12) 0.0101(12) -0.0149(15)
C20 0.0683(15) 0.0708(17) 0.090(2) -0.0170(14) -0.0001(14) -0.0079(16)
C21 0.0793(19) 0.124(3) 0.119(3) -0.0302(19) 0.0304(18) -0.024(2)

loop_
_atom_site_type_symbol
_atom_site_label
_atom_site_fract_x
_atom_site_fract_y
_atom_site_fract_z
_atom_site_U_iso_or_equiv
_atom_site_thermal_displace_type
_atom_site_calc_flag
_atom_site_refinement_flags
_atom_site_occupancy
O O1 0.2683(3) 0.69455(16) 0.85467(14) 0.0977(9) Uani . . 1.000
O O2 0.78910(19) 0.86100(11) 0.79170(9) 0.0626(5) Uani . . 1.000
O O3 0.5878(2) 0.67966(10) 0.69770(10) 0.0658(6) Uani . . 1.000
O O4 0.3390(2) 0.74805(14) 0.67811(13) 0.0892(8) Uani . . 1.000
O O5 0.8122(2) 0.74932(12) 0.59644(9) 0.0672(6) Uani . . 1.000
O O6 0.9913(4) 0.6366(2) 0.58817(15) 0.1320(12) Uani . . 1.000
O O7 0.85338(18) 0.91263(11) 0.64846(9) 0.0601(5) Uani . . 1.000
O O8 1.0448(3) 0.91674(19) 0.56098(14) 0.1038(9) Uani . . 1.000
O O9 1.1984(2) 0.95461(13) 0.74765(11) 0.0765(7) Uani . . 1.000
O O10 1.1346(3) 1.07594(17) 0.69024(18) 0.1147(12) Uani . . 1.000
N N1 0.5476(2) 0.77608(14) 0.82324(11) 0.0629(6) Uani . . 1.000
C C1 0.2302(3) 0.7639(2) 0.89524(15) 0.0726(9) Uani . . 1.000
C C2 0.0753(4) 0.7631(3) 0.9314(2) 0.0992(13) Uani . . 1.000
C C3 0.0312(6) 0.8324(4) 0.9713(3) 0.1263(19) Uani . . 1.000
C C4 0.1383(6) 0.9048(4) 0.9777(3) 0.1333(19) Uani . . 1.000
C C5 0.2921(5) 0.9053(3) 0.94259(19) 0.1027(14) Uani . . 1.000
C C6 0.3397(3) 0.83622(18) 0.90047(14) 0.0690(9) Uani . . 1.000
C C7 0.5013(3) 0.83824(17) 0.86228(14) 0.0639(8) Uani . . 1.000
C C8 0.7073(3) 0.77898(16) 0.78504(13) 0.0599(7) Uani . . 1.000
C C9 0.6734(3) 0.76214(14) 0.70773(13) 0.0574(7) Uani . . 1.000
C C10 0.8438(3) 0.75784(15) 0.67004(12) 0.0570(7) Uani . . 1.000
C C11 0.9438(3) 0.84211(15) 0.68264(14) 0.0579(7) Uani . . 1.000
C C12 0.9561(3) 0.86178(18) 0.75977(14) 0.0627(8) Uani . . 1.000
C C13 0.4191(3) 0.68175(19) 0.68112(16) 0.0717(9) Uani . . 1.000
C C14 0.3534(5) 0.5926(3) 0.6687(3) 0.129(2) Uani . . 1.000
C C15 0.9013(3) 0.6890(2) 0.56006(17) 0.0751(10) Uani . . 1.000
C C16 0.8781(4) 0.6991(3) 0.48453(18) 0.0980(13) Uani . . 1.000
C C17 0.9135(3) 0.94171(17) 0.58662(16) 0.0688(9) Uani . . 1.000
C C18 0.7963(4) 1.0058(2) 0.55449(19) 0.0918(11) Uani . . 1.000
C C19 1.0281(3) 0.9502(2) 0.77726(17) 0.0741(9) Uani . . 1.000
C C20 1.2325(4) 1.0185(2) 0.70322(17) 0.0764(10) Uani . . 1.000
C C21 1.4055(4) 1.0074(3) 0.6720(2) 0.1074(15) Uani . . 1.000
H HO1 0.370(5) 0.711(2) 0.830(2) 0.102(11) Uiso . . 1.000
H H2 0.00260 0.71490 0.92800 0.1190 Uiso calc R 1.000
H H3 -0.07290 0.83180 0.99500 0.1510 Uiso calc R 1.000
H H4 0.10640 0.95220 1.00530 0.1600 Uiso calc R 1.000
H H5 0.36530 0.95310 0.94740 0.1230 Uiso calc R 1.000
H H7 0.57230 0.88690 0.86690 0.0770 Uiso calc R 1.000
H H8 0.78370 0.73310 0.80300 0.0720 Uiso calc R 1.000
H H9 0.60370 0.80980 0.68830 0.0690 Uiso calc R 1.000
H H10 0.91000 0.70740 0.68680 0.0680 Uiso calc R 1.000
H H11 1.05910 0.83660 0.66280 0.0700 Uiso calc R 1.000
H H12 1.02710 0.81670 0.78200 0.0750 Uiso calc R 1.000
H H14A 0.28120 0.57540 0.70700 0.1930 Uiso calc R 1.000
H H14B 0.44780 0.55240 0.66500 0.1930 Uiso calc R 1.000
H H14C 0.28830 0.59170 0.62620 0.1930 Uiso calc R 1.000
H H16A 0.98770 0.70730 0.46270 0.1470 Uiso calc R 1.000
H H16B 0.80680 0.74920 0.47550 0.1470 Uiso calc R 1.000
H H16C 0.82450 0.64740 0.46590 0.1470 Uiso calc R 1.000
H H18A 0.86170 1.05080 0.53160 0.1370 Uiso calc R 1.000
H H18B 0.72580 1.03180 0.59010 0.1370 Uiso calc R 1.000
H H18C 0.72490 0.97670 0.52080 0.1370 Uiso calc R 1.000
H H19A 0.95640 0.99610 0.75780 0.0890 Uiso calc R 1.000
H H19B 1.03320 0.95790 0.82760 0.0890 Uiso calc R 1.000
H H21A 1.39440 0.99340 0.62330 0.1610 Uiso calc R 1.000
H H21B 1.46470 0.96080 0.69550 0.1610 Uiso calc R 1.000
H H21C 1.46920 1.06100 0.67710 0.1610 Uiso calc R 1.000

loop_
_atom_type_symbol
_atom_type_description
_atom_type_scat_dispersion_real
_atom_type_scat_dispersion_imag
_atom_type_scat_source
O O 0.0106 0.0060 'International Tables Vol C Tables 4.2.6.8 and 6.1.1.4'
N N 0.0061 0.0033 'International Tables Vol C Tables 4.2.6.8 and 6.1.1.4'
H H 0.0000 0.0000 'International Tables Vol C Tables 4.2.6.8 and 6.1.1.4'
C C 0.0033 0.0016 'International Tables Vol C Tables 4.2.6.8 and 6.1.1.4'

loop_
_exptl_crystal_face_index_h
_exptl_crystal_face_index_k
_exptl_crystal_face_index_l
_exptl_crystal_face_perp_dist
0 -3 -5 0.2490
0 3 5 0.2280
7 -1 1 0.2650
-6 1 0 0.2940
0 3 -4 0.2140
0 -3 5 0.2330
-2 -3 6 0.2970
0 -7 1 0.3140
1 -6 -3 0.3350
-1 5 3 0.3350
-3 -7 0 0.3710
-5 -4 -3 0.3230
-5 -2 3 0.3050
0 -2 -5 0.2500
0 -1 -5 0.2490
-4 -1 -11 0.3460
0 1 5 0.2540
0 1 -5 0.2290
0 -1 5 0.2520
2 -3 3 0.2940
-2 5 -3 0.3370
0 4 -3 0.2700

loop_
_geom_angle_atom_site_label_1
_geom_angle_atom_site_label_2
_geom_angle_atom_site_label_3
_geom_angle
_geom_angle_publ_flag
C8 O2 C12 112.27(18) yes
C9 O3 C13 117.56(19) yes
C10 O5 C15 118.7(2) yes
C11 O7 C17 118.21(18) yes
C19 O9 C20 118.2(2) yes
C1 O1 HO1 105(2) no
C7 N1 C8 121.6(2) yes
O1 C1 C2 118.2(3) yes
C2 C1 C6 120.1(3) no
O1 C1 C6 121.7(2) yes
C1 C2 C3 119.7(4) no
C2 C3 C4 121.2(4) no
C3 C4 C5 119.1(5) no
C4 C5 C6 121.1(4) no
C1 C6 C5 118.7(3) no
C5 C6 C7 120.7(3) no
C1 C6 C7 120.6(2) no
N1 C7 C6 122.0(2) yes
O2 C8 C9 108.40(19) yes
N1 C8 C9 109.63(19) yes
O2 C8 N1 111.83(19) yes
O3 C9 C10 107.87(18) yes
C8 C9 C10 108.48(19) no
O3 C9 C8 110.96(19) yes
O5 C10 C11 108.65(19) yes
C9 C10 C11 109.77(19) no
O5 C10 C9 108.68(19) yes
O7 C11 C10 107.83(19) yes
C10 C11 C12 110.8(2) no
O7 C11 C12 109.05(19) yes
O2 C12 C11 110.85(19) yes
C11 C12 C19 114.9(2) no
O2 C12 C19 104.6(2) yes
O3 C13 C14 110.8(3) yes
O4 C13 C14 126.4(3) yes
O3 C13 O4 122.8(2) yes
O5 C15 C16 112.0(3) yes
O6 C15 C16 126.1(3) yes
O5 C15 O6 121.9(3) yes
O7 C17 C18 111.6(2) yes
O8 C17 C18 124.8(3) yes
O7 C17 O8 123.6(3) yes
O9 C19 C12 107.4(2) yes
O9 C20 C21 111.0(3) yes
O10 C20 C21 125.7(3) yes
O9 C20 O10 123.3(3) yes
C1 C2 H2 120.00 no
C3 C2 H2 120.00 no
C2 C3 H3 119.00 no
C4 C3 H3 119.00 no
C3 C4 H4 120.00 no
C5 C4 H4 120.00 no
C4 C5 H5 119.00 no
C6 C5 H5 119.00 no
N1 C7 H7 119.00 no
C6 C7 H7 119.00 no
O2 C8 H8 109.00 no
N1 C8 H8 109.00 no
C9 C8 H8 109.00 no
O3 C9 H9 110.00 no
C8 C9 H9 110.00 no
C10 C9 H9 110.00 no
O5 C10 H10 110.00 no
C9 C10 H10 110.00 no
C11 C10 H10 110.00 no
O7 C11 H11 110.00 no
C10 C11 H11 110.00 no
C12 C11 H11 110.00 no
O2 C12 H12 109.00 no
C11 C12 H12 109.00 no
C19 C12 H12 109.00 no
C13 C14 H14A 109.00 no
C13 C14 H14B 109.00 no
C13 C14 H14C 110.00 no
H14A C14 H14B 109.00 no
H14A C14 H14C 109.00 no
H14B C14 H14C 110.00 no
C15 C16 H16A 109.00 no
C15 C16 H16B 109.00 no
C15 C16 H16C 109.00 no
H16A C16 H16B 110.00 no
H16A C16 H16C 109.00 no
H16B C16 H16C 109.00 no
C17 C18 H18A 110.00 no
C17 C18 H18B 109.00 no
C17 C18 H18C 110.00 no
H18A C18 H18B 109.00 no
H18A C18 H18C 109.00 no
H18B C18 H18C 110.00 no
O9 C19 H19A 110.00 no
O9 C19 H19B 110.00 no
C12 C19 H19A 110.00 no
C12 C19 H19B 110.00 no
H19A C19 H19B 108.00 no
C20 C21 H21A 109.00 no
C20 C21 H21B 109.00 no
C20 C21 H21C 109.00 no
H21A C21 H21B 110.00 no
H21A C21 H21C 110.00 no
H21B C21 H21C 109.00 no

loop_
_geom_bond_atom_site_label_1
_geom_bond_atom_site_label_2
_geom_bond_distance
_geom_bond_publ_flag
O1 C1 1.344(4) yes
O2 C8 1.409(3) yes
O2 C12 1.439(3) yes
O3 C9 1.436(3) yes
O3 C13 1.354(3) yes
O4 C13 1.189(3) yes
O5 C10 1.435(3) yes
O5 C15 1.346(3) yes
O6 C15 1.192(4) yes
O7 C11 1.442(3) yes
O7 C17 1.347(3) yes
O8 C17 1.198(4) yes
O9 C19 1.446(3) yes
O9 C20 1.319(4) yes
O10 C20 1.188(4) yes
O1 HO1 0.96(4) no
N1 C8 1.445(3) yes
N1 C7 1.259(3) yes
C1 C2 1.392(4) no
C1 C6 1.398(4) no
C2 C3 1.348(7) no
C3 C4 1.389(8) no
C4 C5 1.375(6) no
C5 C6 1.377(5) no
C6 C7 1.457(3) no
C8 C9 1.524(4) no
C9 C10 1.514(3) no
C10 C11 1.522(3) no
C11 C12 1.509(4) no
C12 C19 1.498(4) no
C13 C14 1.471(5) no
C15 C16 1.464(5) no
C17 C18 1.472(4) no
C20 C21 1.486(5) no
C2 H2 0.9300 no
C3 H3 0.9300 no
C4 H4 0.9300 no
C5 H5 0.9300 no
C7 H7 0.9300 no
C8 H8 0.9800 no
C9 H9 0.9800 no
C10 H10 0.9800 no
C11 H11 0.9800 no
C12 H12 0.9800 no
C14 H14A 0.9600 no
C14 H14B 0.9600 no
C14 H14C 0.9600 no
C16 H16A 0.9600 no
C16 H16B 0.9600 no
C16 H16C 0.9600 no
C18 H18A 0.9600 no
C18 H18B 0.9600 no
C18 H18C 0.9600 no
C19 H19A 0.9700 no
C19 H19B 0.9700 no
C21 H21A 0.9600 no
C21 H21B 0.9600 no
C21 H21C 0.9600 no

loop_
_geom_contact_atom_site_label_1
_geom_contact_atom_site_label_2
_geom_contact_distance
_geom_contact_site_symmetry_2
_geom_contact_publ_flag
O1 N1 2.579(3) . no
O1 C18 3.398(4) 4_646 no
O2 O7 2.894(2) . no
O3 O5 2.818(2) . no
O3 C20 3.404(4) 4_746 no
O3 N1 2.833(3) . no
O4 C11 3.401(3) 1_455 no
O4 N1 3.246(3) . no
O4 C16 3.228(4) 3_466 no
O5 O3 2.818(2) . no
O5 O7 2.699(2) . no
O5 C17 3.042(3) . no
O5 O8 3.203(3) . no
O6 C14 3.287(5) 1_655 no
O7 O5 2.699(2) . no
O7 O2 2.894(2) . no
O8 C16 3.261(4) 3_566 no
O8 O5 3.203(3) . no
O10 C17 3.330(4) . no
O10 C8 3.364(4) 4_756 no
O1 H18B 2.7000 4_646 no
O2 H7 2.2600 . no
O4 H11 2.5800 1_455 no
O4 H9 2.2800 . no
O5 H16A 2.8500 3_466 no
O6 H14C 2.5200 1_655 no
O6 H10 2.2600 . no
O7 H19A 2.5800 . no
O7 H9 2.6100 . no
O8 H16C 2.4500 3_566 no
O8 H11 2.3000 . no
O9 H11 2.6500 . no
O10 H19A 2.2500 . no
O10 H8 2.4800 4_756 no
N1 O1 2.579(3) . no
N1 O3 2.833(3) . no
N1 O4 3.246(3) . no
N1 C13 3.234(4) . no
N1 HO1 1.71(4) . no
C8 O10 3.364(4) 4_746 no
C11 O4 3.401(3) 1_655 no
C11 C20 3.529(4) . no
C13 N1 3.234(4) . no
C14 O6 3.287(5) 1_455 no
C16 O8 3.261(4) 3_466 no
C16 O4 3.228(4) 3_566 no
C17 O10 3.330(4) . no
C17 C20 3.541(4) . no
C17 O5 3.042(3) . no
C18 O1 3.398(4) 4_656 no
C20 C17 3.541(4) . no
C20 C11 3.529(4) . no
C20 O3 3.404(4) 4_756 no
C1 H3 2.9800 3_567 no
C1 H12 2.8000 1_455 no
C2 H12 3.0000 1_455 no
C4 H19B 3.0900 1_455 no
C5 H19B 3.0900 1_455 no
C7 HO1 2.28(3) . no
C8 HO1 2.96(4) . no
C13 HO1 2.91(4) . no
C19 H14A 3.0900 4_656 no
C21 H18B 2.9700 1_655 no
HO1 N1 1.71(4) . no
HO1 C7 2.28(3) . no
HO1 C8 2.96(4) . no
HO1 C13 2.91(4) . no
H3 C1 2.9800 3_467 no
H4 H21A 2.4000 2_675 no
H5 H7 2.4500 . no
H7 O2 2.2600 . no
H7 H5 2.4500 . no
H7 H14B 2.6000 4_656 no
H8 H10 2.4600 . no
H8 H12 2.3200 . no
H8 O10 2.4800 4_746 no
H9 O4 2.2800 . no
H9 O7 2.6100 . no
H9 H21B 2.5500 1_455 no
H10 O6 2.2600 . no
H10 H8 2.4600 . no
H11 O4 2.5800 1_655 no
H11 O8 2.3000 . no
H11 O9 2.6500 . no
H12 C1 2.8000 1_655 no
H12 C2 3.0000 1_655 no
H12 H8 2.3200 . no
H14A C19 3.0900 4_646 no
H14A H19A 2.3100 4_646 no
H14B H7 2.6000 4_646 no
H14C O6 2.5200 1_455 no
H16A O5 2.8500 3_566 no
H16C O8 2.4500 3_466 no
H18B C21 2.9700 1_455 no
H18B O1 2.7000 4_656 no
H19A O7 2.5800 . no
H19A O10 2.2500 . no
H19A H14A 2.3100 4_656 no
H19B C4 3.0900 1_655 no
H19B C5 3.0900 1_655 no
H21A H4 2.4000 2_674 no
H21B H9 2.5500 1_655 no

loop_
_geom_hbond_atom_site_label_D
_geom_hbond_atom_site_label_H
_geom_hbond_atom_site_label_A
_geom_hbond_site_symmetry_A
_geom_hbond_distance_DH
_geom_hbond_distance_HA
_geom_hbond_distance_DA
_geom_hbond_angle_DHA
_geom_hbond_publ_flag
O1 HO1 N1 . 0.96(4) 1.71(4) 2.579(3) 150(3) yes
C7 H7 O2 . 0.93 2.26 2.643(3) 104 yes
C8 H8 O10 4_746 0.98 2.48 3.364(4) 150 yes
C9 H9 O4 . 0.98 2.28 2.678(3) 103 yes
C10 H10 O6 . 0.98 2.26 2.681(4) 104 yes
C11 H11 O4 1_655 0.98 2.58 3.401(3) 141 yes
C11 H11 O8 . 0.98 2.30 2.707(4) 104 yes
C14 H14C O6 1_455 0.96 2.52 3.287(5) 137 yes
C16 H16C O8 3_466 0.96 2.45 3.261(4) 143 yes
C19 H19A O10 . 0.97 2.25 2.671(4) 105 yes

loop_
_geom_torsion_atom_site_label_1
_geom_torsion_atom_site_label_2
_geom_torsion_atom_site_label_3
_geom_torsion_atom_site_label_4
_geom_torsion
_geom_torsion_publ_flag
C12 O2 C8 C9 -64.9(2) no
C12 O2 C8 N1 174.17(19) no
C8 O2 C12 C11 60.3(3) no
C8 O2 C12 C19 -175.3(2) no
C13 O3 C9 C10 -135.4(2) no
C9 O3 C13 C14 176.7(3) no
C9 O3 C13 O4 -3.8(4) no
C13 O3 C9 C8 105.9(2) no
C15 O5 C10 C11 106.8(2) no
C10 O5 C15 O6 8.2(4) no
C10 O5 C15 C16 -169.6(2) no
C15 O5 C10 C9 -133.8(2) no
C17 O7 C11 C12 137.8(2) no
C11 O7 C17 C18 173.0(2) no
C17 O7 C11 C10 -101.8(2) no
C11 O7 C17 O8 -5.7(4) no
C19 O9 C20 O10 5.6(5) no
C20 O9 C19 C12 122.7(3) no
C19 O9 C20 C21 -173.6(3) no
C7 N1 C8 O2 -6.2(3) no
C8 N1 C7 C6 179.4(2) no
C7 N1 C8 C9 -126.4(2) no
O1 C1 C6 C5 179.5(3) no
C2 C1 C6 C7 -179.3(3) no
C6 C1 C2 C3 0.2(5) no
C2 C1 C6 C5 0.9(4) no
O1 C1 C6 C7 -0.7(4) no
O1 C1 C2 C3 -178.5(4) no
C1 C2 C3 C4 -0.6(7) no
C2 C3 C4 C5 -0.1(8) no
C3 C4 C5 C6 1.2(7) no
C4 C5 C6 C7 178.7(4) no
C4 C5 C6 C1 -1.6(5) no
C1 C6 C7 N1 0.5(4) no
C5 C6 C7 N1 -179.8(3) no
O2 C8 C9 C10 62.4(2) no
N1 C8 C9 O3 -56.9(2) no
N1 C8 C9 C10 -175.23(19) no
O2 C8 C9 O3 -179.23(17) no
O3 C9 C10 O5 64.5(2) no
C8 C9 C10 C11 -56.6(2) no
C8 C9 C10 O5 -175.25(18) no
O3 C9 C10 C11 -176.82(19) no
O5 C10 C11 C12 170.96(18) no
O5 C10 C11 O7 51.7(2) no
C9 C10 C11 C12 52.2(3) no
C9 C10 C11 O7 -67.0(2) no
C10 C11 C12 C19 -170.9(2) no
C10 C11 C12 O2 -52.6(3) no
O7 C11 C12 C19 -52.4(3) no
O7 C11 C12 O2 65.9(2) no
C11 C12 C19 O9 -59.4(3) no
O2 C12 C19 O9 178.9(2) no

loop_
_cod_related_entry_id
_cod_related_entry_database
_cod_related_entry_code
1 ChemSpider 30654953
